data_2212586
loop_
_publ_author_name
'Nawaz, Hamid'
'Khawar Rauf, M.'
'Fuma, Yasuhiro'
'Ebihara, Masahiro'
'Badshah, Amin'

_publ_section_title
;
 Methyl 2-[2-(2,6-dichloroanilino)phenyl]acetate
;
_journal_coeditor_code HG2174
_journal_issue 3
_journal_name_full 'Acta Crystallographica Section E'
_journal_page_first o1228
_journal_page_last o1229
_journal_paper_doi 10.1107/S1600536807005065
_journal_volume 63
_journal_year 2007
_chemical_formula_iupac 'C15 H13 Cl2 N O2'
_chemical_formula_moiety 'C15 H13 Cl2 N O2'
_chemical_formula_sum 'C15 H13 Cl2 N O2'
_chemical_formula_weight 310.18
_chemical_melting_point 375
_chemical_name_systematic
;
Methyl 2-[2-(2,6-dichloroanilino)phenyl]acetate
;
_space_group_IT_number 2
_symmetry_cell_setting triclinic
_symmetry_space_group_name_Hall '-P 1'
_symmetry_space_group_name_H-M 'P -1'
_cell_angle_alpha 113.452(5)
_cell_angle_beta 103.329(4)
_cell_angle_gamma 104.124(5)
_cell_formula_units_Z 2
_cell_length_a 8.542(6)
_cell_length_b 9.376(7)
_cell_length_c 10.503(8)
_cell_measurement_reflns_used 2161
_cell_measurement_temperature 123.2
_cell_measurement_theta_max 27.5
_cell_measurement_theta_min 3.5
_cell_volume 695.8(9)
_computing_cell_refinement CrystalClear
_computing_data_collection 'CrystalClear (Molecular Structure Corporation, 2001)'
_computing_data_reduction 'TEXSAN (Rigaku/MSC, 2004)'
_computing_molecular_graphics TEXSAN
_computing_publication_material TEXSAN
_computing_structure_refinement TEXSAN
_computing_structure_solution TEXSAN
_diffrn_detector_area_resol_mean 14.62
_diffrn_measured_fraction_theta_full 0.9918
_diffrn_measured_fraction_theta_max 0.9918
_diffrn_measurement_device_type 'Rigaku/MSC Mercury CCD area-detector'
_diffrn_measurement_method \w
_diffrn_radiation_type 'Mo K\a'
_diffrn_radiation_wavelength 0.7107
_diffrn_reflns_av_R_equivalents 0.028
_diffrn_reflns_limit_h_max 11
_diffrn_reflns_limit_h_min -10
_diffrn_reflns_limit_k_max 7
_diffrn_reflns_limit_k_min -12
_diffrn_reflns_limit_l_max 13
_diffrn_reflns_limit_l_min -12
_diffrn_reflns_number 5631
_diffrn_reflns_theta_full 27.49
_diffrn_reflns_theta_max 27.49
_exptl_absorpt_coefficient_mu 0.465
_exptl_absorpt_correction_type none
_exptl_crystal_colour colourless
_exptl_crystal_density_diffrn 1.480
_exptl_crystal_density_method 'not measured'
_exptl_crystal_description block
_exptl_crystal_F_000 320.00
_exptl_crystal_size_max 0.300
_exptl_crystal_size_mid 0.300
_exptl_crystal_size_min 0.300
_refine_diff_density_max 0.26
_refine_diff_density_min -0.17
_refine_ls_extinction_method none
_refine_ls_goodness_of_fit_ref 1.152
_refine_ls_hydrogen_treatment mixed
_refine_ls_number_parameters 185
_refine_ls_number_reflns 3164
_refine_ls_R_factor_gt 0.0398
_refine_ls_shift/su_max 0.0024
_refine_ls_structure_factor_coef Fsqd
_refine_ls_weighting_details 'w = 1/[\s^2^(Fo^2^) + {0.05[Max(Fo^2^,0) + 2Fc^2^]/3}^2^]'
_refine_ls_weighting_scheme calc
_refine_ls_wR_factor_ref 0.0993
_reflns_number_gt 2698
_reflns_number_total 3164
_reflns_threshold_expression F^2^>2\s(F^2^)
_cod_data_source_file hg2174.cif
_cod_data_source_block I
_cod_database_code 2212586
_cod_database_fobs_code 2212586

loop_
_symmetry_equiv_pos_as_xyz
x,y,z
-x,-y,-z

loop_
_atom_site_type_symbol
_atom_site_label
_atom_site_fract_x
_atom_site_fract_y
_atom_site_fract_z
_atom_site_U_iso_or_equiv
_atom_site_adp_type
_atom_site_calc_flag
_atom_site_occupancy
Cl Cl1 0.86420(6) 0.06539(6) 0.84871(6) 0.02670(10) Uani d 1.00
Cl Cl2 0.73133(6) 0.62955(5) 1.09344(5) 0.02460(10) Uani d 1.00
O O1 0.2941(2) 0.3669(2) 0.4990(2) 0.0366(4) Uani d 1.00
O O2 0.5292(2) 0.4939(2) 0.70920(10) 0.0229(3) Uani d 1.00
N N1 0.6849(2) 0.3017(2) 0.8409(2) 0.0159(4) Uani d 1.00
C C1 0.4941(3) 0.6464(2) 0.7553(2) 0.0275(5) Uani d 1.00
C C2 0.4174(2) 0.3627(2) 0.5780(2) 0.0199(4) Uani d 1.00
C C3 0.4664(2) 0.2112(2) 0.5457(2) 0.0190(4) Uani d 1.00
C C4 0.4107(2) 0.1249(2) 0.6321(2) 0.0155(4) Uani d 1.00
C C5 0.2453(2) -0.0001(2) 0.5699(2) 0.0202(4) Uani d 1.00
C C6 0.1900(2) -0.0835(2) 0.6442(2) 0.0226(4) Uani d 1.00
C C7 0.3031(2) -0.0437(2) 0.7823(2) 0.0198(4) Uani d 1.00
C C8 0.4671(2) 0.0810(2) 0.8472(2) 0.0166(4) Uani d 1.00
C C9 0.5218(2) 0.1692(2) 0.7746(2) 0.0143(4) Uani d 1.00
C C10 0.8038(2) 0.3491(2) 0.9815(2) 0.0153(4) Uani d 1.00
C C11 0.8968(2) 0.2512(2) 1.0017(2) 0.0188(4) Uani d 1.00
C C12 1.0156(2) 0.2975(2) 1.1399(2) 0.0237(5) Uani d 1.00
C C13 1.0460(2) 0.4460(3) 1.2621(2) 0.0262(5) Uani d 1.00
C C14 0.9604(2) 0.5489(2) 1.2467(2) 0.0243(5) Uani d 1.00
C C15 0.8402(2) 0.4998(2) 1.1080(2) 0.0186(4) Uani d 1.00
H H1 0.677(3) 0.375(3) 0.830(2) 0.024(6) Uiso Uiso 1.00
H H1A 0.4948 0.6832 0.6821 0.0328 Uiso calc 1.00
H H1B 0.5820 0.7317 0.8499 0.0328 Uiso calc 1.00
H H1C 0.3826 0.6251 0.7642 0.0328 Uiso calc 1.00
H H3A 0.5900 0.2462 0.5733 0.0223 Uiso calc 1.00
H H3B 0.4108 0.1332 0.4407 0.0223 Uiso calc 1.00
H H5 0.1728 -0.0266 0.4798 0.0239 Uiso calc 1.00
H H6 0.0823 -0.1623 0.6035 0.0263 Uiso calc 1.00
H H7 0.2696 -0.0994 0.8302 0.0233 Uiso calc 1.00
H H8 0.5389 0.1056 0.9369 0.0196 Uiso calc 1.00
H H12 1.0723 0.2308 1.1498 0.0280 Uiso calc 1.00
H H13 1.1219 0.4759 1.3519 0.0310 Uiso calc 1.00
H H14 0.9823 0.6472 1.3260 0.0286 Uiso calc 1.00

loop_
_atom_site_aniso_label
_atom_site_aniso_U_11
_atom_site_aniso_U_22
_atom_site_aniso_U_33
_atom_site_aniso_U_12
_atom_site_aniso_U_13
_atom_site_aniso_U_23
Cl1 0.0278(3) 0.0187(2) 0.0315(3) 0.0118(2) 0.0088(2) 0.0097(2)
Cl2 0.0226(2) 0.0198(2) 0.0278(3) 0.0103(2) 0.0094(2) 0.0067(2)
O1 0.0380(9) 0.0390(9) 0.0321(8) 0.0213(7) 0.0020(7) 0.0185(7)
O2 0.0271(7) 0.0171(6) 0.0262(7) 0.0109(6) 0.0096(6) 0.0107(6)
N1 0.0174(7) 0.0143(7) 0.0169(7) 0.0047(6) 0.0043(6) 0.0100(6)
C1 0.0380(10) 0.0208(9) 0.0340(10) 0.0158(9) 0.0201(9) 0.0156(9)
C2 0.0251(9) 0.0231(9) 0.0186(9) 0.0108(8) 0.0111(8) 0.0138(8)
C3 0.0252(9) 0.0193(9) 0.0134(8) 0.0098(7) 0.0071(7) 0.0079(7)
C4 0.0196(8) 0.0144(8) 0.0136(8) 0.0085(7) 0.0071(7) 0.0061(7)
C5 0.0213(9) 0.0175(8) 0.0139(8) 0.0066(7) 0.0009(7) 0.0038(7)
C6 0.0166(8) 0.0180(9) 0.0238(10) 0.0006(7) 0.0041(7) 0.0066(7)
C7 0.0210(9) 0.0189(9) 0.0216(9) 0.0057(7) 0.0088(7) 0.0121(7)
C8 0.0182(8) 0.0166(8) 0.0143(8) 0.0063(7) 0.0040(7) 0.0079(7)
C9 0.0149(8) 0.0119(8) 0.0150(8) 0.0060(6) 0.0060(7) 0.0045(6)
C10 0.0125(8) 0.0162(8) 0.0168(8) 0.0021(6) 0.0053(7) 0.0095(7)
C11 0.0154(8) 0.0177(8) 0.0215(9) 0.0028(7) 0.0054(7) 0.0105(7)
C12 0.0154(8) 0.0268(10) 0.0320(10) 0.0059(7) 0.0055(8) 0.0200(9)
C13 0.0161(9) 0.0350(10) 0.0214(10) 0.0007(8) 0.0000(7) 0.0165(9)
C14 0.0183(9) 0.0251(10) 0.0188(9) 0.0005(7) 0.0044(7) 0.0068(8)
C15 0.0139(8) 0.0197(9) 0.0220(9) 0.0048(7) 0.0076(7) 0.0103(7)

loop_
_atom_type_symbol
_atom_type_description
_atom_type_scat_dispersion_real
_atom_type_scat_dispersion_imag
_atom_type_scat_source
C C 0.003 0.002
;International Tables for Crystallography
(1992, Vol. C, Tables 4.2.6.8 and 6.1.1.1)
;
H H 0.000 0.000
;International Tables for Crystallography
(1992, Vol. C, Table 6.1.1.2)
;
Cl Cl 0.148 0.159
;International Tables for Crystallography
(1992, Vol. C, Tables 4.2.6.8 and 6.1.1.1)
;
N N 0.006 0.003
;International Tables for Crystallography
(1992, Vol. C, Tables 4.2.6.8 and 6.1.1.1)
;
O O 0.011 0.006
;International Tables for Crystallography
(1992, Vol. C, Tables 4.2.6.8 and 6.1.1.1)
;

loop_
_geom_angle_atom_site_label_1
_geom_angle_atom_site_label_2
_geom_angle_atom_site_label_3
_geom_angle
_geom_angle_publ_flag
C1 O2 C2 116.4(2) no
C9 N1 C10 121.80(10) no
C9 N1 H1 110.0(10) no
C10 N1 H1 113.0(10) no
O2 C1 H1A 109.3 no
O2 C1 H1B 109.4 no
O2 C1 H1C 109.4 no
H1A C1 H1B 109.5 no
H1A C1 H1C 109.6 no
H1B C1 H1C 109.6 no
O1 C2 O2 123.7(2) no
O1 C2 C3 125.4(2) no
O2 C2 C3 110.90(10) no
C2 C3 C4 111.40(10) no
C2 C3 H3A 109.0 no
C2 C3 H3B 109.0 no
C4 C3 H3A 109.0 no
C4 C3 H3B 109.0 no
H3A C3 H3B 109.5 no
C3 C4 C5 119.7(2) no
C3 C4 C9 121.2(2) no
C5 C4 C9 119.1(2) no
C4 C5 C6 121.6(2) no
C4 C5 H5 119.2 no
C6 C5 H5 119.2 no
C5 C6 C7 118.9(2) no
C5 C6 H6 120.5 no
C7 C6 H6 120.5 no
C6 C7 C8 120.6(2) no
C6 C7 H7 119.6 no
C8 C7 H7 119.7 no
C7 C8 C9 120.6(2) no
C7 C8 H8 119.6 no
C9 C8 H8 119.7 no
N1 C9 C4 119.10(10) no
N1 C9 C8 121.90(10) no
C4 C9 C8 119.0(2) no
N1 C10 C11 121.8(2) no
N1 C10 C15 121.9(2) no
C11 C10 C15 116.2(2) no
Cl1 C11 C10 119.10(10) no
Cl1 C11 C12 118.60(10) no
C10 C11 C12 122.3(2) no
C11 C12 C13 119.5(2) no
C11 C12 H12 120.3 no
C13 C12 H12 120.2 no
C12 C13 C14 120.2(2) no
C12 C13 H13 119.8 no
C14 C13 H13 120.0 no
C13 C14 C15 119.6(2) no
C13 C14 H14 120.2 no
C15 C14 H14 120.2 no
Cl2 C15 C10 119.50(10) no
Cl2 C15 C14 118.40(10) no
C10 C15 C14 122.1(2) no

loop_
_geom_bond_atom_site_label_1
_geom_bond_atom_site_label_2
_geom_bond_distance
_geom_bond_publ_flag
Cl1 C11 1.739(2) no
Cl2 C15 1.733(2) no
O1 C2 1.201(2) no
O2 C1 1.447(2) no
O2 C2 1.340(2) no
N1 C9 1.411(2) no
N1 C10 1.405(2) no
N1 H1 0.75(2) no
C1 H1A 0.960 no
C1 H1B 0.960 no
C1 H1C 0.959 no
C2 C3 1.510(3) no
C3 C4 1.517(2) no
C3 H3A 0.959 no
C3 H3B 0.961 no
C4 C5 1.398(3) no
C4 C9 1.404(2) no
C5 C6 1.386(3) no
C5 H5 0.899 no
C6 C7 1.387(3) no
C6 H6 0.900 no
C7 C8 1.385(3) no
C7 H7 0.900 no
C8 C9 1.401(2) no
C8 H8 0.899 no
C10 C11 1.397(2) no
C10 C15 1.400(2) no
C11 C12 1.390(3) no
C12 C13 1.379(3) no
C12 H12 0.901 no
C13 C14 1.380(3) no
C13 H13 0.898 no
C14 C15 1.391(3) no
C14 H14 0.900 no

loop_
_geom_contact_atom_site_label_1
_geom_contact_atom_site_label_2
_geom_contact_distance
_geom_contact_site_symmetry_2
Cl2 C9 3.383(2) 2_667
Cl2 C8 3.466(2) 2_667
Cl2 C4 3.574(2) 2_667
Cl2 C11 3.599(3) 2_767
O1 C13 3.322(3) 1_454
O1 O2 3.405(2) 2_666
O1 C1 3.534(3) 2_666
O1 C2 3.557(3) 2_666
O2 C13 3.455(3) 2_767
O2 C12 3.526(3) 2_767
N1 C14 3.496(3) 2_767
N1 C13 3.546(3) 2_767
C3 C4 3.515(3) 2_656
C10 C15 3.523(3) 2_767
C11 C15 3.549(3) 2_767
C12 H1 3.37(2) 2_767
C13 H1 3.13(2) 2_767
C14 H1 3.36(2) 2_767

loop_
_geom_hbond_atom_site_label_D
_geom_hbond_atom_site_label_H
_geom_hbond_atom_site_label_A
_geom_hbond_distance_DH
_geom_hbond_distance_HA
_geom_hbond_distance_DA
_geom_hbond_angle_DHA
_geom_hbond_publ_flag
N1 H1 O2 0.75(2) 2.35(2) 3.038(2) 152.0(10) yes

loop_
_geom_torsion_atom_site_label_1
_geom_torsion_atom_site_label_2
_geom_torsion_atom_site_label_3
_geom_torsion_atom_site_label_4
_geom_torsion
_geom_torsion_publ_flag
Cl1 C11 C10 N1 -0.2(2) no
Cl1 C11 C10 C15 -178.00(10) no
Cl1 C11 C12 C13 178.70(10) no
Cl1 C11 C12 H12 -1.4 no
Cl2 C15 C10 N1 2.1(2) no
Cl2 C15 C10 C11 179.90(10) no
Cl2 C15 C14 C13 178.50(10) no
Cl2 C15 C14 H14 -1.5 no
O1 C2 O2 C1 0.8(3) no
O1 C2 C3 C4 -100.6(2) no
O1 C2 C3 H3A 139.1 no
O1 C2 C3 H3B 19.7 no
O2 C2 C3 C4 78.6(2) no
O2 C2 C3 H3A -41.7 no
O2 C2 C3 H3B -161.1 no
N1 C9 C4 C3 3.0(2) no
N1 C9 C4 C5 -176.5(2) no
N1 C9 C8 C7 177.1(2) no
N1 C9 C8 H8 -2.7 no
N1 C10 C11 C12 179.5(2) no
N1 C10 C15 C14 -178.6(2) no
C1 O2 C2 C3 -178.50(10) no
C2 O2 C1 H1A -59.8 no
C2 O2 C1 H1B -179.7 no
C2 O2 C1 H1C 60.2 no
C2 C3 C4 C5 88.9(2) no
C2 C3 C4 C9 -90.6(2) no
C3 C4 C5 C6 179.2(2) no
C3 C4 C5 H5 -1.2 no
C3 C4 C9 C8 -177.3(2) no
C4 C5 C6 C7 -1.2(3) no
C4 C5 C6 H6 178.8 no
C4 C9 N1 C10 -178.3(2) no
C4 C9 N1 H1 43.0(10) no
C4 C9 C8 C7 -2.6(2) no
C4 C9 C8 H8 177.6 no
C5 C4 C3 H3A -150.7 no
C5 C4 C3 H3B -31.3 no
C5 C4 C9 C8 3.2(2) no
C5 C6 C7 C8 1.9(3) no
C5 C6 C7 H7 -178.1 no
C6 C5 C4 C9 -1.4(3) no
C6 C7 C8 C9 0.0(3) no
C6 C7 C8 H8 179.8 no
C7 C6 C5 H5 179.2 no
C8 C7 C6 H6 -178.1 no
C8 C9 N1 C10 2.0(2) no
C8 C9 N1 H1 -136.0(10) no
C9 N1 C10 C11 73.3(2) no
C9 N1 C10 C15 -109.0(2) no
C9 C4 C3 H3A 29.8 no
C9 C4 C3 H3B 149.2 no
C9 C4 C5 H5 178.3 no
C9 C8 C7 H7 -180.0 no
C10 C11 C12 C13 -1.0(3) no
C10 C11 C12 H12 178.9 no
C10 C15 C14 C13 -0.8(3) no
C10 C15 C14 H14 179.2 no
C11 C10 N1 H1 -149.0(10) no
C11 C10 C15 C14 -0.8(2) no
C11 C12 C13 C14 -0.8(3) no
C11 C12 C13 H13 179.4 no
C12 C11 C10 C15 1.7(2) no
C12 C13 C14 C15 1.6(3) no
C12 C13 C14 H14 -178.4 no
C14 C13 C12 H12 179.4 no
C15 C10 N1 H1 28.0(10) no
C15 C14 C13 H13 -178.5 no
H5 C5 C6 H6 -0.8 no
H6 C6 C7 H7 1.9 no
H7 C7 C8 H8 -0.1 no
H12 C12 C13 H13 -0.4 no
H13 C13 C14 H14 1.4 no
H13 C13 C14 H14 1.4 no

loop_
_cod_related_entry_id
_cod_related_entry_database
_cod_related_entry_code
1 ChemSpider 452800
